data_4083121
loop_
_publ_author_name
'Anding, Bernie J.'
'Ellern, Arkady'
'Woo, L. Keith'

_publ_section_title
;
 Comparative Study of Rhodium and Iridium Porphyrin Diaminocarbene and
 N-Heterocyclic Carbene Complexes
;
_journal_issue 9
_journal_name_full Organometallics
_journal_page_first 2219
_journal_paper_doi 10.1021/om500081w
_journal_volume 33
_journal_year 2014
_chemical_formula_sum 'C65 H69 N6 O2 Rh'
_chemical_formula_weight 1069.17
_chemical_name_common 'Integration of Woo34'
_space_group_IT_number 2
_symmetry_cell_setting triclinic
_symmetry_space_group_name_Hall '-P 1'
_symmetry_space_group_name_H-M 'P -1'
_atom_sites_solution_hydrogens geom
_atom_sites_solution_primary direct
_atom_sites_solution_secondary difmap
_audit_creation_method 'APEX2 v2010.3-0'
_cell_angle_alpha 107.2440(10)
_cell_angle_beta 96.9950(10)
_cell_angle_gamma 90.0620(10)
_cell_formula_units_Z 2
_cell_length_a 9.9009(7)
_cell_length_b 16.5931(11)
_cell_length_c 18.1728(12)
_cell_measurement_temperature 173.(2)
_cell_volume 2827.9(3)
_computing_cell_refinement 'SAINT V7.66A (Bruker AXS, 2009)'
_computing_data_collection 'APEX2 Suite (Bruker AXS, 2009)'
_computing_data_reduction 'SAINT V7.66A (Bruker AXS, 2009)'
_computing_molecular_graphics 'XSHELL (Bruker AXS, 2007)'
_computing_publication_material 'APEX2 Suite (Bruker AXS, 2009)'
_computing_structure_refinement 'SHELXL-97 (Sheldrick, 2008)'
_computing_structure_solution 'SHELXS-97 (Sheldrick, 2008)'
_diffrn_ambient_temperature 173.(2)
_diffrn_measured_fraction_theta_full 0.924
_diffrn_measured_fraction_theta_max 0.924
_diffrn_measurement_device_type ' BRUKER APEX2 CCD Diffractometer'
_diffrn_measurement_method '\w scan'
_diffrn_radiation_type MoK\a
_diffrn_radiation_wavelength 0.71073
_diffrn_reflns_av_R_equivalents 0.0310
_diffrn_reflns_av_sigmaI/netI 0.0525
_diffrn_reflns_limit_h_max 14
_diffrn_reflns_limit_h_min -13
_diffrn_reflns_limit_k_max 22
_diffrn_reflns_limit_k_min -23
_diffrn_reflns_limit_l_max 25
_diffrn_reflns_limit_l_min -25
_diffrn_reflns_number 31721
_diffrn_reflns_theta_full 30.51
_diffrn_reflns_theta_max 30.51
_diffrn_reflns_theta_min 1.29
_exptl_absorpt_coefficient_mu 0.351
_exptl_absorpt_correction_T_max 0.97
_exptl_absorpt_correction_T_min 0.94
_exptl_absorpt_correction_type multi-scan
_exptl_absorpt_process_details
;
;
_exptl_crystal_colour red
_exptl_crystal_density_diffrn 1.256
_exptl_crystal_density_method 'not measured'
_exptl_crystal_description block
_exptl_crystal_F_000 1124
_exptl_crystal_size_max 0.19
_exptl_crystal_size_mid 0.17
_exptl_crystal_size_min 0.08
_refine_diff_density_max 1.328
_refine_diff_density_min -1.314
_refine_ls_extinction_method none
_refine_ls_goodness_of_fit_ref 1.051
_refine_ls_hydrogen_treatment constr
_refine_ls_matrix_type full
_refine_ls_number_parameters 674
_refine_ls_number_reflns 15941
_refine_ls_number_restraints 104
_refine_ls_restrained_S_all 1.093
_refine_ls_R_factor_all 0.0854
_refine_ls_R_factor_gt 0.0641
_refine_ls_shift/su_max 0.008
_refine_ls_shift/su_mean 0.000
_refine_ls_structure_factor_coef Fsqd
_refine_ls_weighting_details 'calc w=1/[\s^2^(Fo^2^)+(0.1061P)^2^+3.1633P] where P=(Fo^2^+2Fc^2^)/3'
_refine_ls_weighting_scheme calc
_refine_ls_wR_factor_gt 0.1764
_refine_ls_wR_factor_ref 0.1934
_reflns_number_gt 12312
_reflns_number_total 15941
_reflns_threshold_expression >2sigma(I)
_cod_data_source_file om500081w_si_002.cif
_cod_data_source_block I
_cod_depositor_comments 'Adding full bibliography for 4083118--4083122.cif.'
_cod_database_code 4083121

loop_
_symmetry_equiv_pos_as_xyz
'x, y, z'
'-x, -y, -z'

loop_
_atom_site_type_symbol
_atom_site_label
_atom_site_fract_x
_atom_site_fract_y
_atom_site_fract_z
_atom_site_U_iso_or_equiv
_atom_site_adp_type
_atom_site_calc_flag
_atom_site_refinement_flags
_atom_site_occupancy
Rh Rh1 0.32131(2) 0.73887(16) 0.237004(14) 0.02753(9) Uani d . 1
C C1 0.3299(4) 0.5482(2) 0.2037(2) 0.0331(7) Uani d . 1
C C2 0.3209(4) 0.4709(2) 0.1399(2) 0.0371(8) Uani d . 1
H H2 0.3357 0.4156 0.1435 0.045 Uiso calc R 1
C C3 0.2873(4) 0.4924(2) 0.0741(2) 0.0370(8) Uani d . 1
H H3 0.2708 0.4546 0.0229 0.044 Uiso calc R 1
C C4 0.2809(3) 0.5829(2) 0.0955(2) 0.0312(7) Uani d . 1
C C5 0.2618(3) 0.6305(2) 0.04337(19) 0.0296(6) Uani d . 1
C C6 0.2239(4) 0.5833(2) -0.0407(2) 0.0327(7) Uani d . 1
C C7 0.0911(4) 0.5506(3) -0.0676(2) 0.0444(9) Uani d . 1
H H7 0.0257 0.5585 -0.0322 0.053 Uiso calc R 1
C C8 0.0530(5) 0.5066(3) -0.1453(2) 0.0512(11) Uani d . 1
H H8 -0.0381 0.4851 -0.1625 0.061 Uiso calc R 1
C C9 0.1474(5) 0.4936(3) -0.1982(2) 0.0488(10) Uani d . 1
C C10 0.1047(7) 0.4469(4) -0.2831(3) 0.0759(17) Uani d . 1
H H10A 0.0958 0.3863 -0.2899 0.114 Uiso calc R 1
H H10B 0.1735 0.4573 -0.314 0.114 Uiso calc R 1
H H10C 0.0169 0.4671 -0.3004 0.114 Uiso calc R 1
C C11 0.2794(5) 0.5256(3) -0.1710(2) 0.0510(11) Uani d . 1
H H11 0.3453 0.517 -0.2062 0.061 Uiso calc R 1
C C12 0.3175(4) 0.5700(3) -0.0931(2) 0.0427(9) Uani d . 1
H H12 0.4086 0.5914 -0.0759 0.051 Uiso calc R 1
C C13 0.2836(4) 0.7181(2) 0.0643(2) 0.0336(7) Uani d . 1
C C14 0.2822(4) 0.7670(2) 0.0102(2) 0.0395(8) Uani d . 1
H H14 0.2606 0.7462 -0.0446 0.047 Uiso calc R 1
C C15 0.3173(4) 0.8478(2) 0.0522(2) 0.0413(8) Uani d . 1
H H15 0.3287 0.8939 0.0323 0.05 Uiso calc R 1
C C16 0.3340(4) 0.8508(2) 0.1324(2) 0.0330(7) Uani d . 1
C C17 0.3527(4) 0.9251(2) 0.1952(2) 0.0356(7) Uani d . 1
C C18 0.3759(4) 1.0061(2) 0.1769(2) 0.0375(8) Uani d . 1
C C19 0.2751(5) 1.0643(3) 0.1787(3) 0.0462(9) Uani d . 1
H H19 0.1885 1.053 0.1918 0.055 Uiso calc R 1
C C20 0.2987(5) 1.1388(3) 0.1618(3) 0.0534(11) Uani d . 1
H H20 0.2279 1.1776 0.1634 0.064 Uiso calc R 1
C C21 0.4229(6) 1.1576(3) 0.1427(3) 0.0544(11) Uani d . 1
C C22 0.4486(8) 1.2410(3) 0.1272(4) 0.0765(18) Uani d . 1
H H22A 0.3649 1.2572 0.1012 0.115 Uiso calc R 1
H H22B 0.5209 1.2349 0.0938 0.115 Uiso calc R 1
H H22C 0.4765 1.2848 0.1765 0.115 Uiso calc R 1
C C23 0.5231(6) 1.0990(3) 0.1388(3) 0.0584(12) Uani d . 1
H H23 0.6088 1.1101 0.1245 0.07 Uiso calc R 1
C C24 0.5002(5) 1.0241(3) 0.1555(3) 0.0514(11) Uani d . 1
H H24 0.5702 0.9846 0.1523 0.062 Uiso calc R 1
C C25 0.3374(4) 0.9298(2) 0.2716(2) 0.0346(7) Uani d . 1
C C26 0.3311(4) 1.0065(2) 0.3345(2) 0.0397(8) Uani d . 1
H H26 0.3466 1.0624 0.3328 0.048 Uiso calc R 1
C C27 0.2992(4) 0.9845(2) 0.3959(2) 0.0405(8) Uani d . 1
H H27 0.2855 1.0219 0.445 0.049 Uiso calc R 1
C C28 0.2896(4) 0.8930(2) 0.3735(2) 0.0345(7) Uani d . 1
C C29 0.2643(4) 0.8451(2) 0.4224(2) 0.0358(8) Uani d . 1
C C30 0.2250(4) 0.8902(3) 0.5003(2) 0.0429(9) Uani d U 1
C C31 0.0945(7) 0.9013(8) 0.5104(4) 0.151(3) Uani d U 1
H H31 0.027 0.8813 0.4666 0.181 Uiso calc R 1
C C32 0.0529(8) 0.9409(8) 0.5822(4) 0.156(3) Uani d U 1
H H32 -0.0417 0.9434 0.5865 0.187 Uiso calc R 1
C C33 0.1411(7) 0.9756(4) 0.6453(3) 0.0706(14) Uani d U 1
C C34 0.0948(10) 1.0213(5) 0.7226(4) 0.105(3) Uani d U 1
H H34A 0.1731 1.0334 0.7633 0.158 Uiso calc R 1
H H34B 0.0269 0.9858 0.7347 0.158 Uiso calc R 1
H H34C 0.0545 1.0744 0.7199 0.158 Uiso calc R 1
C C35 0.2729(7) 0.9653(4) 0.6359(3) 0.0756(16) Uani d U 1
H H35 0.3401 0.9878 0.6794 0.091 Uiso calc R 1
C C36 0.3151(5) 0.9227(4) 0.5642(3) 0.0612(14) Uani d . 1
H H36 0.4096 0.9165 0.5605 0.073 Uiso calc R 1
C C37 0.2771(4) 0.7578(2) 0.4041(2) 0.0364(8) Uani d . 1
C C38 0.2674(4) 0.7081(3) 0.4562(2) 0.0442(9) Uani d . 1
H H38 0.242 0.7278 0.5071 0.053 Uiso calc R 1
C C39 0.3011(5) 0.6279(3) 0.4195(2) 0.0436(9) Uani d . 1
H H39 0.3083 0.5819 0.4407 0.052 Uiso calc R 1
C C40 0.3239(4) 0.6266(2) 0.3422(2) 0.0344(7) Uani d . 1
C C41 0.3439(4) 0.5533(2) 0.2827(2) 0.0351(7) Uani d . 1
C C42 0.3702(4) 0.4743(2) 0.3047(2) 0.0368(8) Uani d . 1
C C43 0.2722(5) 0.4090(3) 0.2866(3) 0.0453(9) Uani d . 1
H H43 0.1857 0.4142 0.2598 0.054 Uiso calc R 1
C C44 0.3003(6) 0.3357(3) 0.3077(3) 0.0543(11) Uani d . 1
H H44 0.232 0.2919 0.2954 0.065 Uiso calc R 1
C C45 0.4240(6) 0.3259(3) 0.3457(3) 0.0537(11) Uani d . 1
C C46 0.4554(8) 0.2444(3) 0.3647(3) 0.0760(17) Uani d . 1
H H46A 0.3705 0.2166 0.3688 0.114 Uiso calc R 1
H H46B 0.5151 0.2569 0.4142 0.114 Uiso calc R 1
H H46C 0.5011 0.2069 0.3234 0.114 Uiso calc R 1
C C47 0.5213(6) 0.3923(3) 0.3651(3) 0.0566(12) Uani d . 1
H H47 0.6073 0.3873 0.3926 0.068 Uiso calc R 1
C C48 0.4944(5) 0.4649(3) 0.3451(3) 0.0479(10) Uani d . 1
H H48 0.562 0.5093 0.3592 0.058 Uiso calc R 1
C C49 0.5509(3) 0.7444(2) 0.2524(2) 0.0307(7) Uani d . 1
C C50 0.5990(4) 0.6653(3) 0.1175(2) 0.0489(10) Uani d . 1
H H50A 0.5067 0.6406 0.1107 0.073 Uiso calc R 1
H H50B 0.6633 0.62 0.1036 0.073 Uiso calc R 1
H H50C 0.6023 0.7015 0.0838 0.073 Uiso calc R 1
C C51 0.7675(5) 0.7406(4) 0.2238(3) 0.0740(18) Uani d . 1
H H51 0.8427 0.729 0.1949 0.089 Uiso calc R 1
C C52 0.7710(4) 0.7853(4) 0.2981(3) 0.0705(17) Uani d . 1
H H52 0.8494 0.8116 0.3324 0.085 Uiso calc R 1
C C53 0.6051(4) 0.8268(3) 0.3938(2) 0.0474(10) Uani d U 1
H H53A 0.5067 0.8175 0.3948 0.057 Uiso calc R 1
H H53B 0.6246 0.8884 0.4078 0.057 Uiso calc R 1
C C54 0.6844(9) 0.7926(5) 0.4513(4) 0.0958(19) Uani d U 1
H H54A 0.6563 0.8208 0.5029 0.115 Uiso calc R 1
H H54B 0.7817 0.8085 0.4538 0.115 Uiso calc R 1
C C55 0.6727(11) 0.6975(6) 0.4374(5) 0.120(3) Uani d U 1
H H55A 0.5809 0.6838 0.4477 0.144 Uiso calc R 1
H H55B 0.6781 0.6695 0.3816 0.144 Uiso calc R 1
C C57 0.1108(3) 0.7372(2) 0.2215(2) 0.0362(8) Uani d . 1
H H57A 0.0801 0.7904 0.2133 0.054 Uiso calc R 1
H H57B 0.0763 0.7304 0.2677 0.054 Uiso calc R 1
H H57C 0.076 0.69 0.176 0.054 Uiso calc R 1
C C58 0.9276(12) 0.7880(10) 0.0210(8) 0.179(4) Uani d U 1
H H58A 0.9374 0.7683 -0.035 0.215 Uiso calc R 1
H H58B 0.9915 0.7577 0.0487 0.215 Uiso calc R 1
C C59 0.9548(12) 0.8855(10) 0.0545(8) 0.188(4) Uani d U 1
H H59A 1.0069 0.8998 0.1071 0.226 Uiso calc R 1
H H59B 1.0083 0.9061 0.0207 0.226 Uiso calc R 1
C C60 0.8185(11) 0.9258(9) 0.0582(7) 0.159(3) Uani d U 1
H H60A 0.7863 0.9402 0.01 0.191 Uiso calc R 1
H H60B 0.8198 0.9768 0.1036 0.191 Uiso calc R 1
C C61 0.7323(12) 0.8512(9) 0.0669(7) 0.159(3) Uani d U 1
H H61A 0.7278 0.8582 0.1225 0.19 Uiso calc R 1
H H61B 0.6383 0.8505 0.0407 0.19 Uiso calc R 1
C C62 0.165(2) 0.6947(12) 0.7391(13) 0.281(14) Uani d . 1
H H62A 0.2577 0.6835 0.7598 0.337 Uiso calc R 1
H H62B 0.1195 0.6408 0.7056 0.337 Uiso calc R 1
C C63 0.168(2) 0.7507(15) 0.7003(12) 0.252(11) Uani d . 1
H H63A 0.1622 0.7215 0.6438 0.303 Uiso calc R 1
H H63B 0.2548 0.7848 0.7168 0.303 Uiso calc R 1
C C64 0.066(3) 0.7986(14) 0.7148(17) 0.329(17) Uani d D 1
H H64A 0.0986 0.8585 0.7318 0.394 Uiso calc R 1
H H64B 0.0009 0.7888 0.6671 0.394 Uiso calc R 1
C C65 0.0025(13) 0.7812(12) 0.7728(10) 0.208(9) Uani d D 1
H H65A -0.0862 0.7506 0.7512 0.249 Uiso calc R 1
H H65B -0.0124 0.8338 0.8138 0.249 Uiso calc R 1
N N1 0.3106(3) 0.61542(17) 0.17479(16) 0.0288(5) Uani d . 1
N N2 0.3165(3) 0.77099(18) 0.13791(16) 0.0302(6) Uani d . 1
N N3 0.3113(3) 0.70625(19) 0.33460(16) 0.0314(6) Uani d . 1
N N4 0.3171(3) 0.86213(18) 0.29844(17) 0.0318(6) Uani d . 1
N N5 0.6354(3) 0.7147(2) 0.1972(2) 0.0422(8) Uani d . 1
N N6 0.6389(3) 0.7863(2) 0.3159(2) 0.0422(8) Uani d . 1
O O1 0.7935(8) 0.7752(6) 0.0331(5) 0.176(3) Uani d U 1
O O2 0.0885(14) 0.7340(14) 0.7999(8) 0.299(9) Uani d . 1
C C56 0.7744(14) 0.6593(9) 0.4833(7) 0.168(4) Uani d U 1
H H56A 0.8665 0.6762 0.4777 0.252 Uiso calc R 1
H H56B 0.7628 0.5976 0.4642 0.252 Uiso calc R 1
H H56C 0.7607 0.679 0.5382 0.252 Uiso calc R 1

loop_
_atom_site_aniso_label
_atom_site_aniso_U_11
_atom_site_aniso_U_22
_atom_site_aniso_U_33
_atom_site_aniso_U_12
_atom_site_aniso_U_13
_atom_site_aniso_U_23
Rh1 0.02226(13) 0.02903(13) 0.02548(14) -0.00262(9) 0.00530(9) -0.00159(9)
C1 0.0301(16) 0.0309(16) 0.0330(17) -0.0016(13) 0.0053(13) 0.0011(13)
C2 0.0403(19) 0.0287(16) 0.0372(19) 0.0009(14) 0.0069(15) 0.0013(14)
C3 0.0395(19) 0.0312(16) 0.0335(18) -0.0024(14) 0.0091(14) -0.0023(14)
C4 0.0271(15) 0.0314(16) 0.0292(16) -0.0020(12) 0.0057(12) -0.0009(13)
C5 0.0271(15) 0.0312(15) 0.0245(15) -0.0035(12) 0.0036(12) -0.0008(12)
C6 0.0350(17) 0.0305(16) 0.0286(16) -0.0012(13) 0.0055(13) 0.0024(13)
C7 0.037(2) 0.056(2) 0.0310(18) -0.0078(17) 0.0077(15) -0.0008(17)
C8 0.048(2) 0.058(3) 0.036(2) -0.017(2) -0.0023(17) -0.0014(18)
C9 0.066(3) 0.045(2) 0.0268(18) -0.007(2) 0.0036(18) -0.0012(16)
C10 0.100(5) 0.080(4) 0.031(2) -0.014(3) 0.000(3) -0.006(2)
C11 0.054(3) 0.063(3) 0.0309(19) -0.001(2) 0.0155(18) 0.0011(18)
C12 0.040(2) 0.049(2) 0.0322(19) -0.0028(17) 0.0102(15) -0.0005(16)
C13 0.0305(16) 0.0332(16) 0.0308(17) -0.0015(13) 0.0084(13) -0.0018(13)
C14 0.047(2) 0.0389(19) 0.0293(17) -0.0010(16) 0.0042(15) 0.0052(15)
C15 0.052(2) 0.0359(18) 0.0335(19) 0.0006(16) 0.0062(16) 0.0059(15)
C16 0.0326(17) 0.0305(16) 0.0323(17) -0.0007(13) 0.0066(13) 0.0029(13)
C17 0.0339(17) 0.0318(16) 0.0365(18) -0.0007(13) 0.0091(14) 0.0012(14)
C18 0.0412(19) 0.0290(16) 0.0366(19) -0.0021(14) 0.0070(15) 0.0002(14)
C19 0.044(2) 0.042(2) 0.049(2) 0.0016(17) 0.0096(18) 0.0078(18)
C20 0.071(3) 0.040(2) 0.049(3) 0.010(2) 0.014(2) 0.0103(19)
C21 0.082(3) 0.038(2) 0.044(2) 0.003(2) 0.021(2) 0.0097(18)
C22 0.122(5) 0.045(3) 0.075(4) 0.008(3) 0.044(4) 0.024(3)
C23 0.065(3) 0.046(2) 0.068(3) -0.001(2) 0.030(3) 0.014(2)
C24 0.052(2) 0.042(2) 0.063(3) 0.0040(18) 0.024(2) 0.013(2)
C25 0.0311(16) 0.0295(16) 0.0367(18) -0.0012(13) 0.0079(14) -0.0016(14)
C26 0.044(2) 0.0299(16) 0.0369(19) -0.0014(15) 0.0076(16) -0.0038(14)
C27 0.044(2) 0.0334(17) 0.0352(19) 0.0015(15) 0.0105(16) -0.0052(15)
C28 0.0298(16) 0.0339(17) 0.0312(17) -0.0026(13) 0.0069(13) -0.0045(13)
C29 0.0282(16) 0.0435(19) 0.0279(16) -0.0022(14) 0.0069(13) -0.0025(14)
C30 0.0362(19) 0.056(2) 0.0285(17) 0.0068(17) 0.0091(14) -0.0018(16)
C31 0.050(3) 0.298(7) 0.048(3) 0.032(4) 0.010(2) -0.037(4)
C32 0.071(4) 0.288(7) 0.061(3) 0.049(5) 0.025(3) -0.028(5)
C33 0.094(4) 0.080(3) 0.036(2) 0.027(3) 0.028(2) 0.005(2)
C34 0.163(7) 0.099(5) 0.052(3) 0.036(5) 0.056(4) 0.003(3)
C35 0.087(4) 0.093(4) 0.029(2) -0.016(3) 0.009(2) -0.010(2)
C36 0.045(2) 0.093(4) 0.032(2) -0.007(2) 0.0048(18) -0.001(2)
C37 0.0316(17) 0.0426(19) 0.0279(16) -0.0017(14) 0.0071(13) -0.0016(14)
C38 0.051(2) 0.050(2) 0.0276(17) -0.0085(18) 0.0113(16) 0.0031(16)
C39 0.055(2) 0.042(2) 0.0321(19) -0.0056(17) 0.0097(17) 0.0071(16)
C40 0.0318(17) 0.0389(18) 0.0285(16) -0.0038(14) 0.0050(13) 0.0033(14)
C41 0.0343(17) 0.0364(17) 0.0311(17) -0.0043(14) 0.0033(13) 0.0050(14)
C42 0.0407(19) 0.0373(18) 0.0285(17) -0.0025(15) 0.0037(14) 0.0043(14)
C43 0.047(2) 0.041(2) 0.046(2) -0.0073(17) 0.0027(18) 0.0120(17)
C44 0.074(3) 0.041(2) 0.047(2) -0.012(2) 0.006(2) 0.0129(19)
C45 0.083(3) 0.044(2) 0.034(2) 0.000(2) 0.004(2) 0.0114(17)
C46 0.118(5) 0.051(3) 0.060(3) 0.003(3) -0.002(3) 0.023(3)
C47 0.064(3) 0.056(3) 0.046(2) 0.002(2) -0.010(2) 0.016(2)
C48 0.050(2) 0.047(2) 0.045(2) -0.0085(18) -0.0027(18) 0.0139(18)
C49 0.0251(15) 0.0295(15) 0.0334(17) -0.0003(12) 0.0054(12) 0.0024(13)
C50 0.039(2) 0.060(3) 0.039(2) 0.0054(18) 0.0148(17) -0.0024(18)
C51 0.024(2) 0.102(4) 0.071(3) -0.005(2) 0.012(2) -0.015(3)
C52 0.025(2) 0.090(4) 0.069(3) -0.007(2) 0.000(2) -0.015(3)
C53 0.038(2) 0.054(2) 0.0355(19) -0.0045(17) 0.0001(15) -0.0074(17)
C54 0.114(5) 0.105(4) 0.062(3) 0.018(4) 0.018(3) 0.011(3)
C55 0.149(7) 0.121(5) 0.089(5) 0.028(5) 0.021(5) 0.026(4)
C57 0.0242(15) 0.0370(17) 0.0410(19) -0.0026(13) 0.0068(13) 0.0011(15)
C58 0.104(5) 0.247(8) 0.159(7) 0.054(6) 0.032(5) 0.013(7)
C59 0.109(6) 0.252(9) 0.169(7) 0.041(6) 0.023(6) 0.006(7)
C60 0.112(6) 0.236(8) 0.119(6) 0.040(6) 0.027(5) 0.033(6)
C61 0.110(6) 0.218(8) 0.128(6) 0.044(5) 0.029(5) 0.014(6)
C62 0.35(3) 0.28(2) 0.37(3) 0.20(2) 0.22(2) 0.26(2)
C63 0.27(2) 0.30(3) 0.26(2) 0.14(2) 0.148(18) 0.146(19)
C64 0.30(3) 0.23(2) 0.58(5) 0.05(2) 0.11(3) 0.30(3)
C65 0.089(8) 0.244(18) 0.211(16) 0.063(10) 0.027(9) -0.056(14)
N1 0.0270(13) 0.0283(13) 0.0274(13) -0.0030(10) 0.0056(10) 0.0018(11)
N2 0.0285(13) 0.0298(13) 0.0272(13) -0.0014(11) 0.0059(11) 0.0000(11)
N3 0.0273(13) 0.0344(14) 0.0264(13) -0.0019(11) 0.0052(10) -0.0008(11)
N4 0.0279(13) 0.0309(14) 0.0305(14) -0.0022(11) 0.0077(11) -0.0016(11)
N5 0.0241(14) 0.0474(18) 0.0445(18) -0.0002(12) 0.0086(13) -0.0042(14)
N6 0.0247(14) 0.0493(18) 0.0402(17) -0.0055(13) 0.0017(12) -0.0045(14)
O1 0.106(4) 0.227(7) 0.170(6) 0.050(5) 0.032(4) 0.018(5)
O2 0.151(10) 0.60(3) 0.209(12) 0.040(14) 0.021(8) 0.214(16)
C56 0.181(11) 0.212(11) 0.121(8) 0.067(9) 0.025(7) 0.061(8)

loop_
_atom_type_symbol
_atom_type_description
_atom_type_scat_dispersion_real
_atom_type_scat_dispersion_imag
_atom_type_scat_source
C C 0.0033 0.0016 'International Tables Vol C Tables 4.2.6.8 and 6.1.1.4'
H H 0.0000 0.0000 'International Tables Vol C Tables 4.2.6.8 and 6.1.1.4'
N N 0.0061 0.0033 'International Tables Vol C Tables 4.2.6.8 and 6.1.1.4'
Rh Rh -1.1178 0.9187 'International Tables Vol C Tables 4.2.6.8 and 6.1.1.4'
O O 0.0106 0.0060 'International Tables Vol C Tables 4.2.6.8 and 6.1.1.4'

loop_
_geom_angle_atom_site_label_1
_geom_angle_atom_site_label_2
_geom_angle_atom_site_label_3
_geom_angle
N3 Rh1 N2 175.85(11)
N3 Rh1 N1 89.73(12)
N2 Rh1 N1 89.94(11)
N3 Rh1 N4 89.95(12)
N2 Rh1 N4 90.08(12)
N1 Rh1 N4 175.83(11)
N3 Rh1 C57 88.12(14)
N2 Rh1 C57 87.73(14)
N1 Rh1 C57 88.32(13)
N4 Rh1 C57 87.51(13)
N3 Rh1 C49 93.39(12)
N2 Rh1 C49 90.76(12)
N1 Rh1 C49 92.83(11)
N4 Rh1 C49 91.34(12)
C57 Rh1 C49 178.11(14)
N1 C1 C41 125.1(3)
N1 C1 C2 109.2(3)
C41 C1 C2 125.5(3)
C3 C2 C1 106.9(3)
C3 C2 H2 126.5
C1 C2 H2 126.5
C2 C3 C4 107.7(3)
C2 C3 H3 126.2
C4 C3 H3 126.2
N1 C4 C5 125.4(3)
N1 C4 C3 109.0(3)
C5 C4 C3 125.3(3)
C4 C5 C13 124.2(3)
C4 C5 C6 117.3(3)
C13 C5 C6 118.4(3)
C12 C6 C7 118.4(3)
C12 C6 C5 121.8(3)
C7 C6 C5 119.8(3)
C8 C7 C6 121.1(4)
C8 C7 H7 119.5
C6 C7 H7 119.5
C7 C8 C9 120.5(4)
C7 C8 H8 119.7
C9 C8 H8 119.7
C11 C9 C8 118.1(4)
C11 C9 C10 121.6(4)
C8 C9 C10 120.3(5)
C9 C10 H10A 109.5
C9 C10 H10B 109.5
H10A C10 H10B 109.5
C9 C10 H10C 109.5
H10A C10 H10C 109.5
H10B C10 H10C 109.5
C9 C11 C12 121.4(4)
C9 C11 H11 119.3
C12 C11 H11 119.3
C6 C12 C11 120.5(4)
C6 C12 H12 119.7
C11 C12 H12 119.7
N2 C13 C5 126.2(3)
N2 C13 C14 108.7(3)
C5 C13 C14 125.1(3)
C15 C14 C13 107.4(3)
C15 C14 H14 126.3
C13 C14 H14 126.3
C14 C15 C16 107.0(4)
C14 C15 H15 126.5
C16 C15 H15 126.5
N2 C16 C17 125.5(3)
N2 C16 C15 109.4(3)
C17 C16 C15 124.9(3)
C25 C17 C16 124.5(3)
C25 C17 C18 117.9(3)
C16 C17 C18 117.2(3)
C19 C18 C24 117.7(4)
C19 C18 C17 121.9(4)
C24 C18 C17 120.3(4)
C18 C19 C20 121.0(4)
C18 C19 H19 119.5
C20 C19 H19 119.5
C21 C20 C19 121.3(4)
C21 C20 H20 119.3
C19 C20 H20 119.3
C20 C21 C23 118.2(4)
C20 C21 C22 120.6(5)
C23 C21 C22 121.3(5)
C21 C22 H22A 109.5
C21 C22 H22B 109.5
H22A C22 H22B 109.5
C21 C22 H22C 109.5
H22A C22 H22C 109.5
H22B C22 H22C 109.5
C21 C23 C24 120.9(4)
C21 C23 H23 119.6
C24 C23 H23 119.6
C23 C24 C18 120.9(4)
C23 C24 H24 119.6
C18 C24 H24 119.6
N4 C25 C17 125.5(3)
N4 C25 C26 108.6(3)
C17 C25 C26 125.8(4)
C27 C26 C25 107.5(3)
C27 C26 H26 126.2
C25 C26 H26 126.2
C26 C27 C28 107.5(3)
C26 C27 H27 126.2
C28 C27 H27 126.2
N4 C28 C29 126.1(3)
N4 C28 C27 108.5(3)
C29 C28 C27 125.2(3)
C37 C29 C28 124.4(3)
C37 C29 C30 117.5(4)
C28 C29 C30 118.0(3)
C31 C30 C36 115.5(4)
C31 C30 C29 120.7(4)
C36 C30 C29 123.8(4)
C30 C31 C32 122.7(6)
C30 C31 H31 118.7
C32 C31 H31 118.7
C33 C32 C31 122.3(7)
C33 C32 H32 118.8
C31 C32 H32 118.8
C32 C33 C35 115.4(5)
C32 C33 C34 121.9(7)
C35 C33 C34 122.6(6)
C33 C34 H34A 109.5
C33 C34 H34B 109.5
H34A C34 H34B 109.5
C33 C34 H34C 109.5
H34A C34 H34C 109.5
H34B C34 H34C 109.5
C33 C35 C36 122.3(5)
C33 C35 H35 118.8
C36 C35 H35 118.8
C30 C36 C35 121.6(5)
C30 C36 H36 119.2
C35 C36 H36 119.2
N3 C37 C29 125.1(4)
N3 C37 C38 109.0(3)
C29 C37 C38 125.7(3)
C39 C38 C37 107.7(3)
C39 C38 H38 126.1
C37 C38 H38 126.1
C38 C39 C40 106.4(4)
C38 C39 H39 126.8
C40 C39 H39 126.8
N3 C40 C41 125.7(3)
N3 C40 C39 109.7(3)
C41 C40 C39 124.3(4)
C40 C41 C1 124.1(4)
C40 C41 C42 117.4(3)
C1 C41 C42 118.3(3)
C48 C42 C43 118.1(4)
C48 C42 C41 120.2(3)
C43 C42 C41 121.8(4)
C42 C43 C44 120.4(4)
C42 C43 H43 119.8
C44 C43 H43 119.8
C45 C44 C43 121.3(4)
C45 C44 H44 119.3
C43 C44 H44 119.3
C44 C45 C47 118.2(4)
C44 C45 C46 120.7(5)
C47 C45 C46 121.1(5)
C45 C46 H46A 109.5
C45 C46 H46B 109.5
H46A C46 H46B 109.5
C45 C46 H46C 109.5
H46A C46 H46C 109.5
H46B C46 H46C 109.5
C48 C47 C45 121.0(5)
C48 C47 H47 119.5
C45 C47 H47 119.5
C47 C48 C42 121.1(4)
C47 C48 H48 119.5
C42 C48 H48 119.5
N6 C49 N5 102.6(3)
N6 C49 Rh1 129.0(2)
N5 C49 Rh1 128.0(3)
N5 C50 H50A 109.5
N5 C50 H50B 109.5
H50A C50 H50B 109.5
N5 C50 H50C 109.5
H50A C50 H50C 109.5
H50B C50 H50C 109.5
C52 C51 N5 106.7(4)
C52 C51 H51 126.7
N5 C51 H51 126.7
C51 C52 N6 107.1(4)
C51 C52 H52 126.5
N6 C52 H52 126.5
N6 C53 C54 111.0(4)
N6 C53 H53A 109.4
C54 C53 H53A 109.4
N6 C53 H53B 109.4
C54 C53 H53B 109.4
H53A C53 H53B 108.0
C53 C54 C55 117.1(7)
C53 C54 H54A 108.0
C55 C54 H54A 108.0
C53 C54 H54B 108.0
C55 C54 H54B 108.0
H54A C54 H54B 107.3
C56 C55 C54 117.8(10)
C56 C55 H55A 107.9
C54 C55 H55A 107.9
C56 C55 H55B 107.9
C54 C55 H55B 107.9
H55A C55 H55B 107.2
Rh1 C57 H57A 109.5
Rh1 C57 H57B 109.5
H57A C57 H57B 109.5
Rh1 C57 H57C 109.5
H57A C57 H57C 109.5
H57B C57 H57C 109.5
O1 C58 C59 104.3(10)
O1 C58 H58A 110.9
C59 C58 H58A 110.9
O1 C58 H58B 110.9
C59 C58 H58B 110.9
H58A C58 H58B 108.9
C60 C59 C58 107.5(11)
C60 C59 H59A 110.2
C58 C59 H59A 110.2
C60 C59 H59B 110.2
C58 C59 H59B 110.2
H59A C59 H59B 108.5
C59 C60 C61 98.7(12)
C59 C60 H60A 112.0
C61 C60 H60A 112.0
C59 C60 H60B 112.0
C61 C60 H60B 112.0
H60A C60 H60B 109.7
O1 C61 C60 108.8(10)
O1 C61 H61A 109.9
C60 C61 H61A 109.9
O1 C61 H61B 109.9
C60 C61 H61B 109.9
H61A C61 H61B 108.3
C63 C62 O2 103.5(15)
C63 C62 H62A 111.0
O2 C62 H62A 111.1
C63 C62 H62B 111.1
O2 C62 H62B 111.1
H62A C62 H62B 109.0
C62 C63 C64 107.8(17)
C62 C63 H63A 110.1
C64 C63 H63A 110.1
C62 C63 H63B 110.1
C64 C63 H63B 110.1
H63A C63 H63B 108.5
C65 C64 C63 110.0(16)
C65 C64 H64A 109.7
C63 C64 H64A 109.7
C65 C64 H64B 109.7
C63 C64 H64B 109.7
H64A C64 H64B 108.2
C64 C65 O2 103.4(13)
C64 C65 H65A 111.1
O2 C65 H65A 111.1
C64 C65 H65B 111.1
O2 C65 H65B 111.1
H65A C65 H65B 109.1
C1 N1 C4 107.1(3)
C1 N1 Rh1 126.5(2)
C4 N1 Rh1 126.4(2)
C13 N2 C16 107.4(3)
C13 N2 Rh1 126.0(2)
C16 N2 Rh1 126.3(2)
C40 N3 C37 106.9(3)
C40 N3 Rh1 126.3(2)
C37 N3 Rh1 126.4(3)
C28 N4 C25 107.7(3)
C28 N4 Rh1 126.1(3)
C25 N4 Rh1 126.1(2)
C51 N5 C49 112.4(4)
C51 N5 C50 119.6(4)
C49 N5 C50 127.9(3)
C49 N6 C52 111.1(3)
C49 N6 C53 126.7(3)
C52 N6 C53 122.2(4)
C61 O1 C58 112.3(11)
C65 O2 C62 106.3(13)
C55 C56 H56A 109.5
C55 C56 H56B 109.5
H56A C56 H56B 109.5
C55 C56 H56C 109.5
H56A C56 H56C 109.5
H56B C56 H56C 109.5

loop_
_geom_bond_atom_site_label_1
_geom_bond_atom_site_label_2
_geom_bond_distance
Rh1 N3 2.015(3)
Rh1 N2 2.019(3)
Rh1 N1 2.021(3)
Rh1 N4 2.022(3)
Rh1 C57 2.068(3)
Rh1 C49 2.255(3)
C1 N1 1.372(5)
C1 C41 1.402(5)
C1 C2 1.446(5)
C2 C3 1.350(6)
C2 H2 0.95
C3 C4 1.439(5)
C3 H3 0.95
C4 N1 1.375(4)
C4 C5 1.398(5)
C5 C13 1.400(5)
C5 C6 1.496(5)
C6 C12 1.380(5)
C6 C7 1.395(5)
C7 C8 1.388(5)
C7 H7 0.95
C8 C9 1.394(6)
C8 H8 0.95
C9 C11 1.385(7)
C9 C10 1.514(6)
C10 H10A 0.98
C10 H10B 0.98
C10 H10C 0.98
C11 C12 1.393(6)
C11 H11 0.95
C12 H12 0.95
C13 N2 1.365(4)
C13 C14 1.446(5)
C14 C15 1.352(5)
C14 H14 0.95
C15 C16 1.433(5)
C15 H15 0.95
C16 N2 1.370(4)
C16 C17 1.403(5)
C17 C25 1.394(5)
C17 C18 1.502(5)
C18 C19 1.386(6)
C18 C24 1.392(6)
C19 C20 1.385(6)
C19 H19 0.95
C20 C21 1.377(7)
C20 H20 0.95
C21 C23 1.384(7)
C21 C22 1.519(6)
C22 H22A 0.98
C22 H22B 0.98
C22 H22C 0.98
C23 C24 1.388(6)
C23 H23 0.95
C24 H24 0.95
C25 N4 1.374(5)
C25 C26 1.444(5)
C26 C27 1.344(6)
C26 H26 0.95
C27 C28 1.449(5)
C27 H27 0.95
C28 N4 1.369(4)
C28 C29 1.400(6)
C29 C37 1.396(5)
C29 C30 1.491(5)
C30 C31 1.333(7)
C30 C36 1.344(6)
C31 C32 1.388(8)
C31 H31 0.95
C32 C33 1.331(10)
C32 H32 0.95
C33 C35 1.342(9)
C33 C34 1.511(7)
C34 H34A 0.98
C34 H34B 0.98
C34 H34C 0.98
C35 C36 1.400(6)
C35 H35 0.95
C36 H36 0.95
C37 N3 1.380(4)
C37 C38 1.439(6)
C38 C39 1.363(6)
C38 H38 0.95
C39 C40 1.444(5)
C39 H39 0.95
C40 N3 1.373(5)
C40 C41 1.400(5)
C41 C42 1.495(5)
C42 C48 1.387(6)
C42 C43 1.390(5)
C43 C44 1.398(6)
C43 H43 0.95
C44 C45 1.365(7)
C44 H44 0.95
C45 C47 1.398(7)
C45 C46 1.516(7)
C46 H46A 0.98
C46 H46B 0.98
C46 H46C 0.98
C47 C48 1.375(6)
C47 H47 0.95
C48 H48 0.95
C49 N6 1.360(5)
C49 N5 1.364(4)
C50 N5 1.439(5)
C50 H50A 0.98
C50 H50B 0.98
C50 H50C 0.98
C51 C52 1.330(7)
C51 N5 1.360(5)
C51 H51 0.95
C52 N6 1.383(5)
C52 H52 0.95
C53 N6 1.457(5)
C53 C54 1.478(9)
C53 H53A 0.99
C53 H53B 0.99
C54 C55 1.523(12)
C54 H54A 0.99
C54 H54B 0.99
C55 C56 1.491(13)
C55 H55A 0.99
C55 H55B 0.99
C57 H57A 0.98
C57 H57B 0.98
C57 H57C 0.98
C58 O1 1.398(13)
C58 C59 1.560(18)
C58 H58A 0.99
C58 H58B 0.99
C59 C60 1.508(15)
C59 H59A 0.99
C59 H59B 0.99
C60 C61 1.560(17)
C60 H60A 0.99
C60 H60B 0.99
C61 O1 1.402(13)
C61 H61A 0.99
C61 H61B 0.99
C62 C63 1.33(2)
C62 O2 1.413(19)
C62 H62A 0.99
C62 H62B 0.99
C63 C64 1.29(2)
C63 H63A 0.99
C63 H63B 0.99
C64 C65 1.392(16)
C64 H64A 0.99
C64 H64B 0.99
C65 O2 1.308(19)
C65 H65A 0.99
C65 H65B 0.99
C56 H56A 0.98
C56 H56B 0.98
C56 H56C 0.98
